data_7134333
loop_
_publ_author_name
'Aliyeva, Vusala A.'
'Andr\'e, V\^ania'
'Martins, Lu\'isa M. D. R. S.'
'Gurbanov, Atash V.'
'Gomila, Rosa M.'
'Frontera, Antonio'
'Cruz, Tiago F. C.'
'Mahmudov, Kamran T.'

_publ_section_title
;
 Chalcogen bonded metal--organic frameworks: insights from X-ray analysis
 and theoretical calculations
;
_journal_issue 32
_journal_name_full 'Chemical Communications'
_journal_page_first 5962
_journal_page_last 5965
_journal_paper_doi 10.1039/D5CC00548E
_journal_volume 61
_journal_year 2025
_chemical_formula_moiety 'C38 H32 Cd2 N8 O12 Se2, 2(C4 H9 N O)'
_chemical_formula_sum 'C46 H50 Cd2 N10 O14 Se2'
_chemical_formula_weight 1349.68
_space_group_crystal_system triclinic
_space_group_IT_number 2
_space_group_name_Hall '-P 1'
_space_group_name_H-M_alt 'P -1'
_atom_sites_solution_hydrogens mixed
_audit_creation_method SHELXL-2019/2
_audit_update_record
;
2025-01-10 deposited with the CCDC.	2025-03-10 downloaded from the CCDC.
;
_cell_angle_alpha 67.2510(10)
_cell_angle_beta 89.6440(10)
_cell_angle_gamma 68.0130(10)
_cell_formula_units_Z 2
_cell_length_a 11.5930(4)
_cell_length_b 15.1366(5)
_cell_length_c 16.7568(6)
_cell_measurement_reflns_used 9337
_cell_measurement_temperature 150(2)
_cell_measurement_theta_max 27.13
_cell_measurement_theta_min 2.47
_cell_volume 2481.26(15)
_computing_cell_refinement 'Bruker SAINT'
_computing_data_collection 'Bruker APEX2'
_computing_data_reduction 'Bruker SAINT'
_computing_structure_refinement 'SHELXL-2019/2 (Sheldrick, 2019)'
_computing_structure_solution 'SHELXS-97 (Sheldrick 2008)'
_diffrn_ambient_temperature 150(2)
_diffrn_measured_fraction_theta_full 0.999
_diffrn_measured_fraction_theta_max 0.996
_diffrn_measurement_device_type 'Bruker APEX-II CCD'
_diffrn_measurement_method '\f and \w scans'
_diffrn_radiation_type MoK\a
_diffrn_radiation_wavelength 0.71073
_diffrn_reflns_av_R_equivalents 0.0317
_diffrn_reflns_av_unetI/netI 0.0224
_diffrn_reflns_Laue_measured_fraction_full 0.999
_diffrn_reflns_Laue_measured_fraction_max 0.996
_diffrn_reflns_limit_h_max 12
_diffrn_reflns_limit_h_min -14
_diffrn_reflns_limit_k_max 19
_diffrn_reflns_limit_k_min -19
_diffrn_reflns_limit_l_max 21
_diffrn_reflns_limit_l_min -20
_diffrn_reflns_number 65562
_diffrn_reflns_point_group_measured_fraction_full 0.999
_diffrn_reflns_point_group_measured_fraction_max 0.996
_diffrn_reflns_theta_full 25.242
_diffrn_reflns_theta_max 27.193
_diffrn_reflns_theta_min 1.335
_diffrn_source 'sealed x-ray tube'
_exptl_absorpt_coefficient_mu 2.401
_exptl_absorpt_correction_T_max 0.653
_exptl_absorpt_correction_T_min 0.442
_exptl_absorpt_correction_type multi-scan
_exptl_absorpt_process_details
;
SADABS - Bruker Nonius area detector scaling and 
         absorption correction - V2.10
;
_exptl_crystal_colour orange
_exptl_crystal_density_diffrn 1.806
_exptl_crystal_description prism
_exptl_crystal_F_000 1344
_exptl_crystal_size_max 0.340
_exptl_crystal_size_mid 0.310
_exptl_crystal_size_min 0.230
_refine_diff_density_max 2.494
_refine_diff_density_min -2.287
_refine_diff_density_rms 0.120
_refine_ls_extinction_method none
_refine_ls_goodness_of_fit_ref 1.032
_refine_ls_hydrogen_treatment mixed
_refine_ls_matrix_type full
_refine_ls_number_parameters 684
_refine_ls_number_reflns 10999
_refine_ls_number_restraints 32
_refine_ls_restrained_S_all 1.051
_refine_ls_R_factor_all 0.0457
_refine_ls_R_factor_gt 0.0392
_refine_ls_shift/su_max 0.001
_refine_ls_shift/su_mean 0.000
_refine_ls_structure_factor_coef Fsqd
_refine_ls_weighting_details 'w=1/[\s^2^(Fo^2^)+(0.0494P)^2^+8.9494P] where P=(Fo^2^+2Fc^2^)/3'
_refine_ls_weighting_scheme calc
_refine_ls_wR_factor_gt 0.0992
_refine_ls_wR_factor_ref 0.1038
_reflns_Friedel_coverage 0.000
_reflns_number_gt 9706
_reflns_number_total 10999
_reflns_threshold_expression 'I > 2\s(I)'
_cod_data_source_file d5cc00548e2.cif
_cod_data_source_block shelx_CCDC1
_cod_depositor_comments 'Adding full bibliography for 7134332--7134333.cif.'
_cod_database_code 7134333
_shelx_shelxl_version_number 2019/2
_shelx_space_group_comment
;
The symmetry employed for this shelxl refinement is uniquely defined
by the following loop, which should always be used as a source of
symmetry information in preference to the above space-group names.
They are only intended as comments.
;
_shelx_estimated_absorpt_t_min 0.496
_shelx_estimated_absorpt_t_max 0.608

loop_
_space_group_symop_operation_xyz
'x, y, z'
'-x, -y, -z'

loop_
_atom_site_label
_atom_site_type_symbol
_atom_site_fract_x
_atom_site_fract_y
_atom_site_fract_z
_atom_site_U_iso_or_equiv
_atom_site_adp_type
_atom_site_occupancy
_atom_site_site_symmetry_order
_atom_site_calc_flag
_atom_site_refinement_flags_posn
_atom_site_refinement_flags_adp
_atom_site_refinement_flags_occupancy
_atom_site_disorder_assembly
_atom_site_disorder_group
Cd1 Cd 0.14691(2) 0.90512(2) 0.47316(2) 0.01759(8) Uani 1 1 d . . . . .
Cd2 Cd 0.66688(2) 0.90819(2) -0.02142(2) 0.01634(7) Uani 1 1 d . . . . .
O1 O 0.1778(3) 0.7864(2) 0.61464(18) 0.0370(7) Uani 1 1 d . . . . .
O2 O 0.0158(3) 0.9299(2) 0.59494(17) 0.0271(6) Uani 1 1 d . . . . .
O3 O -0.2280(3) 0.9208(2) 0.85529(18) 0.0290(6) Uani 1 1 d . . . . .
O4 O -0.1636(2) 0.7692(2) 0.97092(17) 0.0261(6) Uani 1 1 d . . . . .
O5 O 0.2466(3) 0.5597(2) 1.0541(2) 0.0350(7) Uani 1 1 d . . . . .
O6 O 0.6595(3) 0.7927(2) 0.10976(17) 0.0308(6) Uani 1 1 d . . . . .
O7 O 0.4835(3) 0.9272(2) 0.08812(18) 0.0363(7) Uani 1 1 d . . . . .
O8 O 0.2298(2) 0.9040(2) 0.34168(17) 0.0282(6) Uani 1 1 d . . . . .
O9 O 0.3179(3) 0.7650(2) 0.46676(17) 0.0260(6) Uani 1 1 d . . . . .
O10 O 0.7369(3) 0.5710(2) 0.53925(18) 0.0308(6) Uani 1 1 d . . . . .
N1 N 0.2476(3) 0.5348(2) 0.9281(2) 0.0243(7) Uani 1 1 d . . . . .
H1N H 0.294(5) 0.506(4) 0.899(3) 0.029 Uiso 1 1 d . U . . .
N2 N 0.6396(3) 0.0960(2) 1.2175(2) 0.0304(8) Uani 1 1 d D . . . .
N3 N 0.4765(3) 0.1239(2) 1.09558(19) 0.0208(6) Uani 1 1 d D . . . .
H4N H 0.777(4) 0.512(4) 0.388(3) 0.025 Uiso 1 1 d . U . . .
N4 N 0.7306(3) 0.5368(2) 0.4181(2) 0.0218(6) Uani 1 1 d . . . . .
N5 N 1.1768(3) 0.1207(2) 0.6866(2) 0.0304(7) Uani 1 1 d D . . . .
N6 N 1.0038(2) 0.13594(19) 0.58035(17) 0.0231(6) Uani 1 1 d D . . . .
Se1 Se 0.59996(12) 0.01472(9) 1.17839(9) 0.0182(5) Uani 0.75(2) 1 d . . P A 1
Se2 Se 1.14425(12) 0.03378(4) 0.65242(10) 0.0188(3) Uani 0.822(8) 1 d D . P B 1
Se1B Se 0.6140(13) 0.0188(5) 1.1678(10) 0.057(2) Uani 0.25(2) 1 d D . P A 2
Se2B Se 1.1187(6) 0.0332(2) 0.6713(4) 0.0358(12) Uani 0.178(8) 1 d D U P B 2
C1 C 0.1515(3) 0.6336(3) 0.8747(2) 0.0208(7) Uani 1 1 d . . . . .
C2 C 0.1602(3) 0.6838(3) 0.7871(2) 0.0201(7) Uani 1 1 d . . . . .
H2A H 0.228482 0.650344 0.762869 0.024 Uiso 1 1 calc R U . . .
C3 C 0.0692(3) 0.7832(3) 0.7345(2) 0.0187(7) Uani 1 1 d . . . . .
C4 C -0.0329(3) 0.8323(3) 0.7687(2) 0.0195(7) Uani 1 1 d . . . . .
H4A H -0.093524 0.900769 0.733731 0.023 Uiso 1 1 calc R U . . .
C5 C -0.0443(3) 0.7792(3) 0.8549(2) 0.0193(7) Uani 1 1 d . . . . .
C6 C 0.0472(4) 0.6803(3) 0.9081(2) 0.0230(7) Uani 1 1 d . . . . .
H6A H 0.038122 0.645000 0.966942 0.028 Uiso 1 1 calc R U . . .
C7 C 0.0872(3) 0.8364(3) 0.6420(2) 0.0188(7) Uani 1 1 d . . . . .
C8 C -0.1530(3) 0.8263(3) 0.8959(2) 0.0201(7) Uani 1 1 d . . . . .
C9 C 0.2871(4) 0.5054(3) 1.0137(2) 0.0237(7) Uani 1 1 d . . . . .
C10 C 0.3853(4) 0.3960(3) 1.0610(2) 0.0239(8) Uani 1 1 d . . . . .
C11 C 0.4753(4) 0.3792(3) 1.1294(3) 0.0339(10) Uani 1 1 d . . . . .
H11A H 0.474436 0.437805 1.138209 0.041 Uiso 1 1 calc R U . . .
C12 C 0.5616(4) 0.2823(3) 1.1819(3) 0.0360(10) Uani 1 1 d . . . . .
H12A H 0.621257 0.273096 1.226106 0.043 Uiso 1 1 calc R U . . .
C13 C 0.5611(4) 0.1947(3) 1.1694(3) 0.0260(8) Uani 1 1 d . . . . .
C14 C 0.4697(3) 0.2109(3) 1.1010(2) 0.0208(7) Uani 1 1 d . . . . .
C15 C 0.3813(3) 0.3144(3) 1.0465(2) 0.0215(7) Uani 1 1 d . . . . .
H15A H 0.321162 0.326145 1.001180 0.026 Uiso 1 1 calc R U . . .
C16 C 0.6287(3) 0.6316(3) 0.3651(2) 0.0193(7) Uani 1 1 d . . . . .
C17 C 0.6358(3) 0.6829(3) 0.2774(2) 0.0178(7) Uani 1 1 d . . . . .
H17A H 0.705958 0.651987 0.253188 0.021 Uiso 1 1 calc R U . . .
C18 C 0.5407(3) 0.7794(3) 0.2251(2) 0.0176(7) Uani 1 1 d . . . . .
C19 C 0.4345(3) 0.8237(3) 0.2588(2) 0.0187(7) Uani 1 1 d . . . . .
H19A H 0.369478 0.889617 0.223057 0.022 Uiso 1 1 calc R U . . .
C20 C 0.4253(3) 0.7699(3) 0.3457(2) 0.0195(7) Uani 1 1 d . . . . .
C21 C 0.5221(3) 0.6743(3) 0.3989(2) 0.0214(7) Uani 1 1 d . . . . .
H21A H 0.515285 0.638272 0.458138 0.026 Uiso 1 1 calc R U . . .
C22 C 0.5607(3) 0.8366(3) 0.1344(2) 0.0173(6) Uani 1 1 d . . . . .
C23 C 0.3159(3) 0.8156(3) 0.3866(2) 0.0207(7) Uani 1 1 d . . . . .
C24 C 0.7778(3) 0.5142(3) 0.5012(2) 0.0214(7) Uani 1 1 d . . . . .
C25 C 0.8865(3) 0.4095(3) 0.5457(2) 0.0207(7) Uani 1 1 d . . . . .
C26 C 0.9826(4) 0.4012(3) 0.6049(3) 0.0269(8) Uani 1 1 d . . . . .
H26A H 0.976504 0.461862 0.612228 0.032 Uiso 1 1 calc R U . . .
C27 C 1.0822(4) 0.3092(3) 0.6507(3) 0.0293(8) Uani 1 1 d . . . . .
H27A H 1.146712 0.306009 0.687688 0.035 Uiso 1 1 calc R U . . .
C28 C 1.0882(3) 0.2176(3) 0.6423(3) 0.0245(8) Uani 1 1 d . . . . .
C29 C 0.9903(3) 0.2259(3) 0.5833(2) 0.0205(7) Uani 1 1 d . . . . .
C30 C 0.8888(3) 0.3246(3) 0.5344(2) 0.0202(7) Uani 1 1 d . . . . .
H30A H 0.824676 0.330905 0.495009 0.024 Uiso 1 1 calc R U . . .
O11 O 0.2791(3) 0.9795(3) 0.4867(3) 0.0476(9) Uani 1 1 d . . . C 1
N7 N 0.4830(8) 0.8870(8) 0.4844(7) 0.041(3) Uani 0.57(2) 1 d . . P C 1
C31 C 0.3756(10) 0.9694(9) 0.4451(9) 0.038(3) Uani 0.57(2) 1 d . . P C 1
C32 C 0.4760(7) 0.8188(6) 0.5771(4) 0.0687(17) Uani 1 1 d . U . C 1
H32A H 0.557297 0.759026 0.603496 0.103 Uiso 1 1 calc R U . C 1
H32B H 0.455978 0.859941 0.612206 0.103 Uiso 1 1 calc R U . C 1
H32C H 0.410047 0.793436 0.575454 0.103 Uiso 1 1 calc R U . C 1
C32B C 0.3754(5) 1.0432(4) 0.3499(4) 0.0520(13) Uani 1 1 d . . . C 1
H32D H 0.459747 1.018179 0.334587 0.078 Uiso 1 1 calc R U . C 1
H32E H 0.314463 1.043611 0.309371 0.078 Uiso 1 1 calc R U . C 1
H32F H 0.351899 1.114306 0.345766 0.078 Uiso 1 1 calc R U . C 1
C33 C 0.5919(5) 0.8732(5) 0.4373(4) 0.0566(15) Uani 1 1 d . . . C 1
H33A H 0.663817 0.809069 0.474784 0.085 Uiso 1 1 calc R U . C 1
H33B H 0.569947 0.867863 0.383441 0.085 Uiso 1 1 calc R U . C 1
H33C H 0.614267 0.933393 0.422412 0.085 Uiso 1 1 calc R U . C 1
N7B N 0.4534(10) 0.9460(10) 0.4280(8) 0.038(4) Uani 0.43(2) 1 d . . P C 2
C31B C 0.3933(14) 0.9208(12) 0.4989(11) 0.044(4) Uani 0.43(2) 1 d . . P C 2
O12 O 0.7848(2) 0.96851(18) 0.03215(10) 0.0355(7) Uani 1 1 d G . . D 1
N8 N 0.9348(2) 0.98299(19) 0.10651(12) 0.0390(9) Uani 1 1 d DG . . D 1
C34 C 0.89117(19) 0.92105(15) 0.08572(12) 0.0330(9) Uani 1 1 d G . . D 1
C35 C 0.8858(3) 1.0940(2) 0.07852(14) 0.0464(5) Uani 1 1 d DG . . D 1
H35A H 0.942184 1.111673 0.107011 0.070 Uiso 1 1 calc R U . D 1
H35B H 0.879790 1.127911 0.014741 0.070 Uiso 1 1 calc R U . D 1
H35C H 0.801904 1.118455 0.094622 0.070 Uiso 1 1 calc R U . D 1
C35B C 0.9563(5) 0.8060(4) 0.1240(3) 0.0464(5) Uani 1 1 d . . . D 1
H35D H 1.034320 0.784083 0.162450 0.070 Uiso 1 1 calc R U . D 1
H35E H 0.901459 0.775160 0.158029 0.070 Uiso 1 1 calc R U . D 1
H35F H 0.976537 0.782326 0.076862 0.070 Uiso 1 1 calc R U . D 1
C36 C 1.0607(5) 0.9298(5) 0.1671(3) 0.0506(13) Uani 1 1 d . . . D 1
H36A H 1.081031 0.982518 0.176780 0.076 Uiso 1 1 calc R U . D 1
H36B H 1.055312 0.878846 0.223401 0.076 Uiso 1 1 calc R U . D 1
H36C H 1.126724 0.893739 0.140229 0.076 Uiso 1 1 calc R U . D 1
O13 O 0.4116(2) 0.45710(18) 0.82366(13) 0.0493(9) Uani 1 1 d DG . . D 1
N9 N 0.5665(2) 0.44652(16) 0.74524(12) 0.0380(12) Uani 0.797(7) 1 d G . P D 1
C37 C 0.5226(2) 0.40739(17) 0.81952(13) 0.0464(5) Uani 0.797(7) 1 d DG . P D 1
C38 C 0.47928(19) 0.54199(16) 0.67323(12) 0.0464(5) Uani 1 1 d G . . D 1
H38A H 0.523471 0.561558 0.623565 0.070 Uiso 1 1 calc R U . D 1
H38B H 0.408600 0.529654 0.655080 0.070 Uiso 1 1 calc R U . D 1
H38C H 0.447358 0.598743 0.692785 0.070 Uiso 1 1 calc R U . D 1
C38B C 0.6131(5) 0.3069(4) 0.8902(3) 0.0464(5) Uani 1 1 d . . . D 1
H38D H 0.694456 0.284149 0.870353 0.070 Uiso 1 1 calc R U . D 1
H38E H 0.624596 0.317805 0.943112 0.070 Uiso 1 1 calc R U . D 1
H38F H 0.579540 0.253140 0.903501 0.070 Uiso 1 1 calc R U . D 1
C39 C 0.6989(5) 0.3935(5) 0.7361(4) 0.0602(16) Uani 1 1 d . . . D 1
H39A H 0.713860 0.432959 0.678022 0.090 Uiso 1 1 calc R U . D 1
H39B H 0.755714 0.390107 0.781366 0.090 Uiso 1 1 calc R U . D 1
H39C H 0.714908 0.322437 0.743032 0.090 Uiso 1 1 calc R U . D 1
N9B N 0.601(2) 0.3885(16) 0.7889(13) 0.0380(12) Uani 0.203(7) 1 d . . P D 2
C37B C 0.489(3) 0.463(2) 0.7654(17) 0.0464(5) Uani 0.203(7) 1 d . . P D 2
O14 O 0.8986(3) 0.4742(3) 0.3069(2) 0.0438(8) Uani 1 1 d . . . E 1
N10 N 1.0867(6) 0.3836(5) 0.2864(4) 0.036(2) Uani 0.656(15) 1 d . U P E 1
C40 C 0.9786(8) 0.4660(7) 0.2568(6) 0.034(2) Uani 0.656(15) 1 d . . P E 1
C41 C 1.1037(5) 0.3077(4) 0.3770(3) 0.0464(5) Uani 1 1 d . . . E 1
H41A H 1.187026 0.250025 0.391875 0.070 Uiso 1 1 calc R U . E 1
H41B H 1.097139 0.342194 0.416728 0.070 Uiso 1 1 calc R U . E 1
H41C H 1.038393 0.280201 0.382878 0.070 Uiso 1 1 calc R U . E 1
C41B C 0.9613(5) 0.5439(4) 0.1606(3) 0.0464(5) Uani 1 1 d . . . E 1
H41D H 1.037789 0.519462 0.136009 0.070 Uiso 1 1 calc R U . E 1
H41E H 0.889395 0.548512 0.126388 0.070 Uiso 1 1 calc R U . E 1
H41F H 0.945853 0.613074 0.158438 0.070 Uiso 1 1 calc R U . E 1
C42 C 1.1869(6) 0.3715(5) 0.2306(5) 0.074(2) Uani 1 1 d . . . E 1
H42A H 1.260168 0.305932 0.263243 0.111 Uiso 1 1 calc R U . E 1
H42B H 1.154642 0.370044 0.177393 0.111 Uiso 1 1 calc R U . E 1
H42C H 1.211804 0.430526 0.214425 0.111 Uiso 1 1 calc R U . E 1
N10B N 1.0506(11) 0.4451(9) 0.2275(8) 0.036(4) Uani 0.344(15) 1 d . U P E 2
C40B C 1.0078(11) 0.4136(11) 0.3036(10) 0.026(3) Uani 0.344(15) 1 d . . P E 2

loop_
_atom_site_aniso_label
_atom_site_aniso_U_11
_atom_site_aniso_U_22
_atom_site_aniso_U_33
_atom_site_aniso_U_23
_atom_site_aniso_U_13
_atom_site_aniso_U_12
Cd1 0.01721(13) 0.01377(12) 0.01461(12) -0.00415(9) 0.00472(9) -0.00067(9)
Cd2 0.01749(13) 0.01160(12) 0.01252(12) -0.00294(9) 0.00340(9) -0.00037(9)
O1 0.0334(16) 0.0308(15) 0.0216(14) -0.0025(12) 0.0131(12) 0.0043(13)
O2 0.0332(15) 0.0156(12) 0.0170(12) -0.0009(10) 0.0040(11) -0.0001(11)
O3 0.0282(14) 0.0163(12) 0.0242(13) -0.0022(11) 0.0110(11) 0.0033(11)
O4 0.0258(14) 0.0192(13) 0.0188(13) -0.0021(10) 0.0097(10) -0.0001(11)
O5 0.0390(17) 0.0220(14) 0.0336(16) -0.0134(12) -0.0046(13) 0.0006(12)
O6 0.0226(14) 0.0348(16) 0.0175(13) -0.0021(11) 0.0085(10) -0.0029(12)
O7 0.0512(19) 0.0140(13) 0.0187(13) -0.0002(11) 0.0082(13) 0.0058(12)
O8 0.0221(13) 0.0221(13) 0.0229(13) -0.0046(11) 0.0067(11) 0.0042(11)
O9 0.0254(14) 0.0233(13) 0.0185(12) -0.0045(11) 0.0088(10) -0.0030(11)
O10 0.0345(16) 0.0228(14) 0.0268(14) -0.0130(12) 0.0001(12) -0.0002(12)
N1 0.0233(16) 0.0130(14) 0.0232(16) -0.0031(12) 0.0049(13) 0.0020(12)
N2 0.0277(17) 0.0193(16) 0.0362(19) -0.0102(14) -0.0116(14) -0.0023(13)
N3 0.0227(15) 0.0127(13) 0.0181(14) -0.0031(11) -0.0043(12) -0.0012(12)
N4 0.0221(15) 0.0145(14) 0.0166(14) -0.0037(12) 0.0033(12) 0.0023(12)
N5 0.0289(18) 0.0211(16) 0.0323(18) -0.0083(14) -0.0094(14) -0.0034(14)
N6 0.0216(15) 0.0150(14) 0.0213(15) -0.0036(12) -0.0059(12) 0.0004(12)
Se1 0.0153(9) 0.0123(4) 0.0188(5) -0.0029(3) -0.0038(4) -0.0006(3)
Se2 0.0148(4) 0.0129(3) 0.0200(4) -0.0051(2) -0.0027(3) 0.00155(18)
Se1B 0.087(5) 0.0119(17) 0.044(3) -0.0070(15) -0.031(2) 0.0055(19)
Se2B 0.0385(15) 0.0301(14) 0.0292(14) -0.0168(10) 0.0040(9) 0.0008(9)
C1 0.0203(17) 0.0119(15) 0.0202(17) -0.0024(13) 0.0029(13) -0.0005(13)
C2 0.0188(17) 0.0143(16) 0.0204(17) -0.0051(13) 0.0062(13) -0.0018(13)
C3 0.0227(17) 0.0135(15) 0.0150(16) -0.0035(13) 0.0043(13) -0.0048(13)
C4 0.0210(17) 0.0126(15) 0.0179(16) -0.0037(13) 0.0034(13) -0.0022(13)
C5 0.0191(17) 0.0154(16) 0.0188(16) -0.0063(13) 0.0057(13) -0.0028(13)
C6 0.0266(19) 0.0168(17) 0.0175(17) -0.0028(14) 0.0070(14) -0.0050(15)
C7 0.0227(17) 0.0163(16) 0.0146(16) -0.0046(13) 0.0041(13) -0.0067(14)
C8 0.0206(17) 0.0166(16) 0.0177(16) -0.0063(13) 0.0056(13) -0.0026(14)
C9 0.0235(18) 0.0130(16) 0.0267(19) -0.0047(14) 0.0003(15) -0.0027(14)
C10 0.0234(18) 0.0149(17) 0.0249(18) -0.0050(14) -0.0009(14) -0.0022(14)
C11 0.034(2) 0.0193(19) 0.045(3) -0.0126(18) -0.0087(19) -0.0083(17)
C12 0.031(2) 0.025(2) 0.048(3) -0.0151(19) -0.0145(19) -0.0054(17)
C13 0.0209(18) 0.0190(18) 0.030(2) -0.0066(15) -0.0063(15) -0.0030(14)
C14 0.0218(17) 0.0163(16) 0.0200(17) -0.0066(14) -0.0006(14) -0.0042(14)
C15 0.0220(17) 0.0152(16) 0.0176(16) -0.0031(13) -0.0026(13) -0.0012(14)
C16 0.0202(17) 0.0121(15) 0.0157(16) -0.0026(13) 0.0005(13) 0.0003(13)
C17 0.0176(16) 0.0136(15) 0.0159(16) -0.0043(13) 0.0028(13) -0.0017(13)
C18 0.0225(17) 0.0122(15) 0.0136(15) -0.0040(13) 0.0022(13) -0.0038(13)
C19 0.0205(17) 0.0124(15) 0.0153(16) -0.0032(13) 0.0031(13) -0.0012(13)
C20 0.0197(17) 0.0156(16) 0.0180(16) -0.0060(13) 0.0052(13) -0.0029(13)
C21 0.0267(18) 0.0152(16) 0.0138(16) -0.0022(13) 0.0057(13) -0.0036(14)
C22 0.0242(17) 0.0142(15) 0.0128(15) -0.0041(12) 0.0028(13) -0.0083(13)
C23 0.0189(17) 0.0177(16) 0.0197(17) -0.0068(14) 0.0053(13) -0.0026(14)
C24 0.0227(18) 0.0133(16) 0.0191(17) -0.0020(13) 0.0019(14) -0.0028(14)
C25 0.0225(17) 0.0130(15) 0.0168(16) -0.0016(13) 0.0010(13) -0.0018(14)
C26 0.030(2) 0.0202(18) 0.0269(19) -0.0085(15) -0.0006(16) -0.0078(16)
C27 0.029(2) 0.0232(19) 0.031(2) -0.0083(16) -0.0075(16) -0.0082(16)
C28 0.0189(17) 0.0191(17) 0.0263(19) -0.0055(15) -0.0041(14) -0.0021(14)
C29 0.0221(17) 0.0139(16) 0.0177(16) -0.0027(13) -0.0022(13) -0.0030(14)
C30 0.0194(17) 0.0166(16) 0.0164(16) -0.0032(13) -0.0021(13) -0.0026(14)
O11 0.0359(19) 0.058(2) 0.076(3) -0.048(2) 0.0237(17) -0.0267(17)
N7 0.033(5) 0.049(6) 0.043(6) -0.016(5) 0.006(4) -0.023(4)
C31 0.032(6) 0.046(6) 0.057(7) -0.037(6) 0.019(5) -0.023(4)
C32 0.067(2) 0.072(2) 0.067(2) -0.0216(17) -0.0001(17) -0.0354(18)
C32B 0.055(3) 0.037(3) 0.057(3) -0.008(2) 0.004(3) -0.024(2)
C33 0.030(3) 0.072(4) 0.085(4) -0.050(4) 0.015(3) -0.020(3)
N7B 0.031(6) 0.047(7) 0.041(8) -0.019(6) 0.009(5) -0.020(5)
C31B 0.056(10) 0.048(8) 0.040(8) -0.023(7) 0.011(6) -0.031(7)
O12 0.0324(16) 0.0286(15) 0.0381(17) -0.0090(13) -0.0067(13) -0.0094(13)
N8 0.045(2) 0.043(2) 0.036(2) -0.0154(17) 0.0025(17) -0.0261(19)
C34 0.036(2) 0.039(2) 0.024(2) -0.0103(18) 0.0040(17) -0.0184(19)
C35 0.0553(12) 0.0326(10) 0.0413(11) -0.0100(8) -0.0008(9) -0.0129(9)
C35B 0.0553(12) 0.0326(10) 0.0413(11) -0.0100(8) -0.0008(9) -0.0129(9)
C36 0.048(3) 0.065(3) 0.043(3) -0.019(3) -0.005(2) -0.031(3)
O13 0.0342(18) 0.059(2) 0.069(3) -0.049(2) 0.0183(17) -0.0114(16)
N9 0.042(3) 0.030(3) 0.037(3) -0.012(2) 0.009(2) -0.011(2)
C37 0.0553(12) 0.0326(10) 0.0413(11) -0.0100(8) -0.0008(9) -0.0129(9)
C38 0.0553(12) 0.0326(10) 0.0413(11) -0.0100(8) -0.0008(9) -0.0129(9)
C38B 0.0553(12) 0.0326(10) 0.0413(11) -0.0100(8) -0.0008(9) -0.0129(9)
C39 0.045(3) 0.065(4) 0.064(4) -0.021(3) 0.027(3) -0.024(3)
N9B 0.042(3) 0.030(3) 0.037(3) -0.012(2) 0.009(2) -0.011(2)
C37B 0.0553(12) 0.0326(10) 0.0413(11) -0.0100(8) -0.0008(9) -0.0129(9)
O14 0.0341(17) 0.054(2) 0.049(2) -0.0354(18) 0.0144(15) -0.0082(16)
N10 0.035(2) 0.036(2) 0.035(2) -0.0148(12) 0.0068(10) -0.0133(12)
C40 0.041(4) 0.028(4) 0.036(4) -0.019(4) 0.004(3) -0.012(3)
C41 0.0553(12) 0.0326(10) 0.0413(11) -0.0100(8) -0.0008(9) -0.0129(9)
C41B 0.0553(12) 0.0326(10) 0.0413(11) -0.0100(8) -0.0008(9) -0.0129(9)
C42 0.048(3) 0.063(4) 0.105(6) -0.036(4) 0.047(4) -0.016(3)
N10B 0.035(4) 0.035(4) 0.035(4) -0.014(2) 0.0094(19) -0.012(2)
C40B 0.021(6) 0.021(7) 0.031(7) -0.013(6) 0.008(5) -0.002(5)

loop_
_atom_type_symbol
_atom_type_description
_atom_type_scat_dispersion_real
_atom_type_scat_dispersion_imag
_atom_type_scat_source
C C 0.0033 0.0016 'International Tables Vol C Tables 4.2.6.8 and 6.1.1.4'
H H 0.0000 0.0000 'International Tables Vol C Tables 4.2.6.8 and 6.1.1.4'
Cd Cd -0.8075 1.2024 'International Tables Vol C Tables 4.2.6.8 and 6.1.1.4'
N N 0.0061 0.0033 'International Tables Vol C Tables 4.2.6.8 and 6.1.1.4'
O O 0.0106 0.0060 'International Tables Vol C Tables 4.2.6.8 and 6.1.1.4'
Se Se -0.0929 2.2259 'International Tables Vol C Tables 4.2.6.8 and 6.1.1.4'

loop_
_geom_angle_atom_site_label_1
_geom_angle_atom_site_label_2
_geom_angle_atom_site_label_3
_geom_angle
_geom_angle_site_symmetry_1
_geom_angle_site_symmetry_3
_geom_angle_publ_flag
O11 Cd1 O1 100.19(14) . . ?
O11 Cd1 O2 89.90(12) . 2_576 ?
O1 Cd1 O2 127.30(9) . 2_576 ?
O11 Cd1 O9 89.86(11) . . ?
O1 Cd1 O9 81.29(9) . . ?
O2 Cd1 O9 150.89(9) 2_576 . ?
O11 Cd1 N6 164.21(12) . 2_666 ?
O1 Cd1 N6 95.54(11) . 2_666 ?
O2 Cd1 N6 79.41(9) 2_576 2_666 ?
O9 Cd1 N6 93.87(10) . 2_666 ?
O11 Cd1 O8 86.14(12) . . ?
O1 Cd1 O8 136.43(9) . . ?
O2 Cd1 O8 95.47(9) 2_576 . ?
O9 Cd1 O8 55.48(9) . . ?
N6 Cd1 O8 83.38(11) 2_666 . ?
O11 Cd1 O2 99.10(11) . . ?
O1 Cd1 O2 52.59(9) . . ?
O2 Cd1 O2 74.81(9) 2_576 . ?
O9 Cd1 O2 133.84(8) . . ?
N6 Cd1 O2 89.35(10) 2_666 . ?
O8 Cd1 O2 168.85(9) . . ?
O11 Cd1 C23 85.93(12) . . ?
O1 Cd1 C23 109.05(10) . . ?
O2 Cd1 C23 123.27(10) 2_576 . ?
O9 Cd1 C23 27.77(10) . . ?
N6 Cd1 C23 90.23(11) 2_666 . ?
O8 Cd1 C23 27.82(10) . . ?
O2 Cd1 C23 161.46(9) . . ?
O6 Cd2 O12 95.40(9) . . ?
O6 Cd2 O7 122.84(10) . 2_675 ?
O12 Cd2 O7 89.79(11) . 2_675 ?
O6 Cd2 O4 86.35(9) . 1_654 ?
O12 Cd2 O4 95.68(10) . 1_654 ?
O7 Cd2 O4 149.72(9) 2_675 1_654 ?
O6 Cd2 O3 142.22(10) . 1_654 ?
O12 Cd2 O3 91.88(9) . 1_654 ?
O7 Cd2 O3 94.14(9) 2_675 1_654 ?
O4 Cd2 O3 56.02(9) 1_654 1_654 ?
O6 Cd2 N3 92.49(11) . 2_666 ?
O12 Cd2 N3 169.86(9) . 2_666 ?
O7 Cd2 N3 80.58(11) 2_675 2_666 ?
O4 Cd2 N3 91.16(10) 1_654 2_666 ?
O3 Cd2 N3 85.73(11) 1_654 2_666 ?
O6 Cd2 C8 114.32(10) . 1_654 ?
O12 Cd2 C8 93.43(10) . 1_654 ?
O7 Cd2 C8 122.13(10) 2_675 1_654 ?
O4 Cd2 C8 27.99(10) 1_654 1_654 ?
O3 Cd2 C8 28.06(10) 1_654 1_654 ?
N3 Cd2 C8 89.09(11) 2_666 1_654 ?
C7 O1 Cd1 100.5(2) . . ?
C7 O2 Cd1 167.9(3) . 2_576 ?
C7 O2 Cd1 85.5(2) . . ?
Cd1 O2 Cd1 105.19(9) 2_576 . ?
C8 O3 Cd2 89.6(2) . 1_456 ?
C8 O4 Cd2 91.7(2) . 1_456 ?
C22 O6 Cd2 107.5(2) . . ?
C22 O7 Cd2 172.0(2) . 2_675 ?
C23 O8 Cd1 89.2(2) . . ?
C23 O9 Cd1 92.2(2) . . ?
C9 N1 C1 123.1(3) . . ?
C9 N1 H1N 121(3) . . ?
C1 N1 H1N 113(3) . . ?
C13 N2 Se1B 106.8(3) . . ?
C13 N2 Se1 107.6(3) . . ?
C14 N3 Se1B 107.6(3) . . ?
C14 N3 Se1 108.7(2) . . ?
C14 N3 Cd2 131.2(2) . 2_666 ?
Se1 N3 Cd2 118.51(15) . 2_666 ?
C24 N4 C16 123.1(3) . . ?
C24 N4 H4N 120(3) . . ?
C16 N4 H4N 111(3) . . ?
C28 N5 Se2 108.6(2) . . ?
C28 N5 Se2B 106.5(3) . . ?
C29 N6 Se2B 107.4(2) . . ?
C29 N6 Se2 109.0(2) . . ?
C29 N6 Cd1 128.73(19) . 2_666 ?
Se2 N6 Cd1 120.19(15) . 2_666 ?
N3 Se1 N2 92.87(15) . . ?
N5 Se2 N6 92.43(15) . . ?
N2 Se1B N3 93.4(2) . . ?
N6 Se2B N5 92.37(18) . . ?
C6 C1 C2 119.4(3) . . ?
C6 C1 N1 121.0(3) . . ?
C2 C1 N1 119.6(3) . . ?
C1 C2 C3 120.4(3) . . ?
C1 C2 H2A 119.8 . . ?
C3 C2 H2A 119.8 . . ?
C4 C3 C2 120.4(3) . . ?
C4 C3 C7 121.5(3) . . ?
C2 C3 C7 118.1(3) . . ?
C5 C4 C3 118.8(3) . . ?
C5 C4 H4A 120.6 . . ?
C3 C4 H4A 120.6 . . ?
C4 C5 C6 121.0(3) . . ?
C4 C5 C8 121.8(3) . . ?
C6 C5 C8 117.1(3) . . ?
C1 C6 C5 119.9(3) . . ?
C1 C6 H6A 120.1 . . ?
C5 C6 H6A 120.1 . . ?
O1 C7 O2 121.2(3) . . ?
O1 C7 C3 118.1(3) . . ?
O2 C7 C3 120.7(3) . . ?
O4 C8 O3 122.5(3) . . ?
O4 C8 C5 117.8(3) . . ?
O3 C8 C5 119.6(3) . . ?
O4 C8 Cd2 60.27(18) . 1_456 ?
O3 C8 Cd2 62.35(18) . 1_456 ?
C5 C8 Cd2 175.5(3) . 1_456 ?
O5 C9 N1 125.0(3) . . ?
O5 C9 C10 119.3(3) . . ?
N1 C9 C10 115.7(3) . . ?
C15 C10 C11 121.3(3) . . ?
C15 C10 C9 121.7(3) . . ?
C11 C10 C9 116.6(3) . . ?
C12 C11 C10 122.0(4) . . ?
C12 C11 H11A 119.0 . . ?
C10 C11 H11A 119.0 . . ?
C11 C12 C13 118.8(4) . . ?
C11 C12 H12A 120.6 . . ?
C13 C12 H12A 120.6 . . ?
N2 C13 C12 124.3(4) . . ?
N2 C13 C14 116.2(3) . . ?
C12 C13 C14 119.5(3) . . ?
N3 C14 C15 125.4(3) . . ?
N3 C14 C13 114.7(3) . . ?
C15 C14 C13 119.9(3) . . ?
C10 C15 C14 118.4(3) . . ?
C10 C15 H15A 120.8 . . ?
C14 C15 H15A 120.8 . . ?
C17 C16 C21 119.6(3) . . ?
C17 C16 N4 118.9(3) . . ?
C21 C16 N4 121.5(3) . . ?
C16 C17 C18 120.2(3) . . ?
C16 C17 H17A 119.9 . . ?
C18 C17 H17A 119.9 . . ?
C17 C18 C19 120.5(3) . . ?
C17 C18 C22 117.7(3) . . ?
C19 C18 C22 121.6(3) . . ?
C20 C19 C18 119.0(3) . . ?
C20 C19 H19A 120.5 . . ?
C18 C19 H19A 120.5 . . ?
C19 C20 C21 120.5(3) . . ?
C19 C20 C23 121.4(3) . . ?
C21 C20 C23 118.0(3) . . ?
C16 C21 C20 120.1(3) . . ?
C16 C21 H21A 120.0 . . ?
C20 C21 H21A 120.0 . . ?
O7 C22 O6 122.2(3) . . ?
O7 C22 C18 119.9(3) . . ?
O6 C22 C18 117.8(3) . . ?
O9 C23 O8 122.6(3) . . ?
O9 C23 C20 117.7(3) . . ?
O8 C23 C20 119.7(3) . . ?
O9 C23 Cd1 60.03(18) . . ?
O8 C23 Cd1 62.94(18) . . ?
C20 C23 Cd1 170.2(3) . . ?
O10 C24 N4 124.7(3) . . ?
O10 C24 C25 120.8(3) . . ?
N4 C24 C25 114.5(3) . . ?
C30 C25 C26 121.5(3) . . ?
C30 C25 C24 120.9(3) . . ?
C26 C25 C24 117.5(3) . . ?
C27 C26 C25 121.9(4) . . ?
C27 C26 H26A 119.0 . . ?
C25 C26 H26A 119.0 . . ?
C26 C27 C28 118.8(4) . . ?
C26 C27 H27A 120.6 . . ?
C28 C27 H27A 120.6 . . ?
N5 C28 C27 125.6(3) . . ?
N5 C28 C29 115.3(3) . . ?
C27 C28 C29 119.1(3) . . ?
N6 C29 C30 125.0(3) . . ?
N6 C29 C28 114.6(3) . . ?
C30 C29 C28 120.4(3) . . ?
C25 C30 C29 118.2(3) . . ?
C25 C30 H30A 120.9 . . ?
C29 C30 H30A 120.9 . . ?
C31 O11 Cd1 119.2(4) . . ?
C31 N7 C33 119.2(11) . . ?
C31 N7 C32 112.4(9) . . ?
C33 N7 C32 128.4(8) . . ?
O11 C31 N7 118.6(13) . . ?
O11 C31 C32B 125.9(9) . . ?
N7 C31 C32B 115.4(9) . . ?
N7 C32 H32A 109.5 . . ?
N7 C32 H32B 109.5 . . ?
H32A C32 H32B 109.5 . . ?
N7 C32 H32C 109.5 . . ?
H32A C32 H32C 109.5 . . ?
H32B C32 H32C 109.5 . . ?
C31 C32B H32D 109.5 . . ?
C31 C32B H32E 109.5 . . ?
H32D C32B H32E 109.5 . . ?
C31 C32B H32F 109.5 . . ?
H32D C32B H32F 109.5 . . ?
H32E C32B H32F 109.5 . . ?
N7 C33 H33A 109.5 . . ?
N7 C33 H33B 109.5 . . ?
H33A C33 H33B 109.5 . . ?
N7 C33 H33C 109.5 . . ?
H33A C33 H33C 109.5 . . ?
H33B C33 H33C 109.5 . . ?
C34 O12 Cd2 132.16(12) . . ?
C34 N8 C35 131.6 . . ?
C34 N8 C36 117.6(3) . . ?
C35 N8 C36 110.7(3) . . ?
O12 C34 N8 116.5 . . ?
O12 C34 C35B 120.6(3) . . ?
N8 C34 C35B 122.8(3) . . ?
N8 C35 H35A 109.5 . . ?
N8 C35 H35B 109.5 . . ?
H35A C35 H35B 109.5 . . ?
N8 C35 H35C 109.5 . . ?
H35A C35 H35C 109.5 . . ?
H35B C35 H35C 109.5 . . ?
C34 C35B H35D 109.5 . . ?
C34 C35B H35E 109.5 . . ?
H35D C35B H35E 109.5 . . ?
C34 C35B H35F 109.5 . . ?
H35D C35B H35F 109.5 . . ?
H35E C35B H35F 109.5 . . ?
N8 C36 H36A 109.5 . . ?
N8 C36 H36B 109.5 . . ?
H36A C36 H36B 109.5 . . ?
N8 C36 H36C 109.5 . . ?
H36A C36 H36C 109.5 . . ?
H36B C36 H36C 109.5 . . ?
C37 N9 C38 118.1 . . ?
C37 N9 C39 120.9(2) . . ?
C38 N9 C39 121.0(2) . . ?
O13 C37 N9 117.6 . . ?
O13 C37 C38B 125.8(2) . . ?
N9 C37 C38B 116.5(2) . . ?
N9 C38 H38A 109.5 . . ?
N9 C38 H38B 109.5 . . ?
H38A C38 H38B 109.5 . . ?
N9 C38 H38C 109.5 . . ?
H38A C38 H38C 109.5 . . ?
H38B C38 H38C 109.5 . . ?
C37 C38B H38D 109.5 . . ?
C37 C38B H38E 109.5 . . ?
H38D C38B H38E 109.5 . . ?
C37 C38B H38F 109.5 . . ?
H38D C38B H38F 109.5 . . ?
H38E C38B H38F 109.5 . . ?
N9 C39 H39A 109.5 . . ?
N9 C39 H39B 109.5 . . ?
H39A C39 H39B 109.5 . . ?
N9 C39 H39C 109.5 . . ?
H39A C39 H39C 109.5 . . ?
H39B C39 H39C 109.5 . . ?
C40 N10 C41 116.5(6) . . ?
C40 N10 C42 120.9(7) . . ?
C41 N10 C42 122.6(6) . . ?
O14 C40 N10 118.6(8) . . ?
O14 C40 C41B 125.6(7) . . ?
N10 C40 C41B 115.7(6) . . ?
N10 C41 H41A 109.5 . . ?
N10 C41 H41B 109.5 . . ?
H41A C41 H41B 109.5 . . ?
N10 C41 H41C 109.5 . . ?
H41A C41 H41C 109.5 . . ?
H41B C41 H41C 109.5 . . ?
C40 C41B H41D 109.5 . . ?
C40 C41B H41E 109.5 . . ?
H41D C41B H41E 109.5 . . ?
C40 C41B H41F 109.5 . . ?
H41D C41B H41F 109.5 . . ?
H41E C41B H41F 109.5 . . ?
N10 C42 H42A 109.5 . . ?
N10 C42 H42B 109.5 . . ?
H42A C42 H42B 109.5 . . ?
N10 C42 H42C 109.5 . . ?
H42A C42 H42C 109.5 . . ?
H42B C42 H42C 109.5 . . ?

loop_
_geom_bond_atom_site_label_1
_geom_bond_atom_site_label_2
_geom_bond_distance
_geom_bond_site_symmetry_2
_geom_bond_publ_flag
Cd1 O11 2.272(3) . ?
Cd1 O1 2.283(3) . ?
Cd1 O2 2.322(3) 2_576 ?
Cd1 O9 2.338(3) . ?
Cd1 N6 2.347(3) 2_666 ?
Cd1 O8 2.402(3) . ?
Cd1 O2 2.597(3) . ?
Cd1 C23 2.697(3) . ?
Cd2 O6 2.243(3) . ?
Cd2 O12 2.257(2) . ?
Cd2 O7 2.262(3) 2_675 ?
Cd2 O4 2.326(3) 1_654 ?
Cd2 O3 2.372(3) 1_654 ?
Cd2 N3 2.375(3) 2_666 ?
Cd2 C8 2.678(3) 1_654 ?
O1 C7 1.245(4) . ?
O2 C7 1.256(4) . ?
O3 C8 1.260(4) . ?
O4 C8 1.257(4) . ?
O5 C9 1.221(5) . ?
O6 C22 1.249(4) . ?
O7 C22 1.245(4) . ?
O8 C23 1.259(4) . ?
O9 C23 1.257(4) . ?
O10 C24 1.219(5) . ?
N1 C9 1.352(5) . ?
N1 C1 1.417(4) . ?
N1 H1N 0.83(5) . ?
N2 C13 1.330(5) . ?
N2 Se1B 1.778(2) . ?
N2 Se1 1.790(4) . ?
N3 C14 1.327(5) . ?
N3 Se1B 1.782(2) . ?
N3 Se1 1.785(3) . ?
N4 C24 1.362(5) . ?
N4 C16 1.415(4) . ?
N4 H4N 0.83(5) . ?
N5 C28 1.340(5) . ?
N5 Se2 1.7772(18) . ?
N5 Se2B 1.790(2) . ?
N6 C29 1.331(5) . ?
N6 Se2B 1.7762(19) . ?
N6 Se2 1.7874(17) . ?
C1 C6 1.390(5) . ?
C1 C2 1.392(5) . ?
C2 C3 1.396(5) . ?
C2 H2A 0.9500 . ?
C3 C4 1.394(5) . ?
C3 C7 1.501(5) . ?
C4 C5 1.389(5) . ?
C4 H4A 0.9500 . ?
C5 C6 1.397(5) . ?
C5 C8 1.504(5) . ?
C6 H6A 0.9500 . ?
C9 C10 1.500(5) . ?
C10 C15 1.365(5) . ?
C10 C11 1.434(5) . ?
C11 C12 1.357(6) . ?
C11 H11A 0.9500 . ?
C12 C13 1.421(5) . ?
C12 H12A 0.9500 . ?
C13 C14 1.449(5) . ?
C14 C15 1.429(5) . ?
C15 H15A 0.9500 . ?
C16 C17 1.390(5) . ?
C16 C21 1.393(5) . ?
C17 C18 1.391(5) . ?
C17 H17A 0.9500 . ?
C18 C19 1.397(5) . ?
C18 C22 1.497(4) . ?
C19 C20 1.393(5) . ?
C19 H19A 0.9500 . ?
C20 C21 1.395(5) . ?
C20 C23 1.502(5) . ?
C21 H21A 0.9500 . ?
C24 C25 1.502(5) . ?
C25 C30 1.360(5) . ?
C25 C26 1.432(5) . ?
C26 C27 1.357(5) . ?
C26 H26A 0.9500 . ?
C27 C28 1.423(5) . ?
C27 H27A 0.9500 . ?
C28 C29 1.446(5) . ?
C29 C30 1.427(5) . ?
C30 H30A 0.9500 . ?
O11 C31 1.305(11) . ?
N7 C31 1.323(18) . ?
N7 C33 1.476(10) . ?
N7 C32 1.519(12) . ?
C31 C32B 1.553(14) . ?
C32 H32A 0.9800 . ?
C32 H32B 0.9800 . ?
C32 H32C 0.9800 . ?
C32B H32D 0.9800 . ?
C32B H32E 0.9800 . ?
C32B H32F 0.9800 . ?
C33 H33A 0.9800 . ?
C33 H33B 0.9800 . ?
C33 H33C 0.9800 . ?
N7B C31B 1.37(2) . ?
O12 C34 1.3016 . ?
N8 C34 1.3658 . ?
N8 C35 1.4299 . ?
N8 C36 1.522(5) . ?
C34 C35B 1.473(5) . ?
C35 H35A 0.9800 . ?
C35 H35B 0.9800 . ?
C35 H35C 0.9800 . ?
C35B H35D 0.9800 . ?
C35B H35E 0.9800 . ?
C35B H35F 0.9800 . ?
C36 H36A 0.9800 . ?
C36 H36B 0.9800 . ?
C36 H36C 0.9800 . ?
O13 C37 1.2416 . ?
N9 C37 1.3438 . ?
N9 C38 1.4625 . ?
N9 C39 1.482(6) . ?
C37 C38B 1.498(5) . ?
C38 H38A 0.9800 . ?
C38 H38B 0.9800 . ?
C38 H38C 0.9800 . ?
C38B H38D 0.9800 . ?
C38B H38E 0.9800 . ?
C38B H38F 0.9800 . ?
C39 H39A 0.9800 . ?
C39 H39B 0.9800 . ?
C39 H39C 0.9800 . ?
N9B C37B 1.30(3) . ?
O14 C40 1.250(8) . ?
N10 C40 1.316(12) . ?
N10 C41 1.466(8) . ?
N10 C42 1.489(8) . ?
C40 C41B 1.545(10) . ?
C41 H41A 0.9800 . ?
C41 H41B 0.9800 . ?
C41 H41C 0.9800 . ?
C41B H41D 0.9800 . ?
C41B H41E 0.9800 . ?
C41B H41F 0.9800 . ?
C42 H42A 0.9800 . ?
C42 H42B 0.9800 . ?
C42 H42C 0.9800 . ?
N10B C40B 1.34(2) . ?

loop_
_geom_torsion_atom_site_label_1
_geom_torsion_atom_site_label_2
_geom_torsion_atom_site_label_3
_geom_torsion_atom_site_label_4
_geom_torsion
_geom_torsion_site_symmetry_1
_geom_torsion_site_symmetry_2
_geom_torsion_site_symmetry_3
_geom_torsion_site_symmetry_4
_geom_torsion_publ_flag
C14 N3 Se1 N2 -0.6(3) . . . . ?
Cd2 N3 Se1 N2 -167.92(19) 2_666 . . . ?
C13 N2 Se1 N3 0.7(3) . . . . ?
C28 N5 Se2 N6 -2.2(3) . . . . ?
C29 N6 Se2 N5 1.6(3) . . . . ?
Cd1 N6 Se2 N5 -163.43(19) 2_666 . . . ?
C13 N2 Se1B N3 -10.1(11) . . . . ?
C14 N3 Se1B N2 10.3(11) . . . . ?
Cd2 N3 Se1B N2 -163.9(4) 2_666 . . . ?
C29 N6 Se2B N5 -17.6(5) . . . . ?
Cd1 N6 Se2B N5 -170.7(2) 2_666 . . . ?
C28 N5 Se2B N6 16.8(5) . . . . ?
C9 N1 C1 C6 -37.5(6) . . . . ?
C9 N1 C1 C2 143.8(4) . . . . ?
C6 C1 C2 C3 4.0(6) . . . . ?
N1 C1 C2 C3 -177.2(3) . . . . ?
C1 C2 C3 C4 -1.4(6) . . . . ?
C1 C2 C3 C7 176.5(3) . . . . ?
C2 C3 C4 C5 -2.0(5) . . . . ?
C7 C3 C4 C5 -179.8(3) . . . . ?
C3 C4 C5 C6 2.8(6) . . . . ?
C3 C4 C5 C8 -179.0(3) . . . . ?
C2 C1 C6 C5 -3.3(6) . . . . ?
N1 C1 C6 C5 178.0(3) . . . . ?
C4 C5 C6 C1 -0.1(6) . . . . ?
C8 C5 C6 C1 -178.5(3) . . . . ?
Cd1 O1 C7 O2 -5.0(4) . . . . ?
Cd1 O1 C7 C3 177.7(3) . . . . ?
Cd1 O2 C7 O1 156.2(10) 2_576 . . . ?
Cd1 O2 C7 O1 4.4(4) . . . . ?
Cd1 O2 C7 C3 -26.6(14) 2_576 . . . ?
Cd1 O2 C7 C3 -178.4(3) . . . . ?
C4 C3 C7 O1 -177.3(4) . . . . ?
C2 C3 C7 O1 4.9(5) . . . . ?
C4 C3 C7 O2 5.5(5) . . . . ?
C2 C3 C7 O2 -172.4(3) . . . . ?
Cd2 O4 C8 O3 -3.4(4) 1_456 . . . ?
Cd2 O4 C8 C5 175.3(3) 1_456 . . . ?
Cd2 O3 C8 O4 3.3(4) 1_456 . . . ?
Cd2 O3 C8 C5 -175.3(3) 1_456 . . . ?
C4 C5 C8 O4 172.7(4) . . . . ?
C6 C5 C8 O4 -8.9(5) . . . . ?
C4 C5 C8 O3 -8.6(6) . . . . ?
C6 C5 C8 O3 169.8(4) . . . . ?
C1 N1 C9 O5 -0.8(6) . . . . ?
C1 N1 C9 C10 177.1(3) . . . . ?
O5 C9 C10 C15 138.6(4) . . . . ?
N1 C9 C10 C15 -39.5(5) . . . . ?
O5 C9 C10 C11 -34.6(6) . . . . ?
N1 C9 C10 C11 147.3(4) . . . . ?
C15 C10 C11 C12 1.0(7) . . . . ?
C9 C10 C11 C12 174.2(4) . . . . ?
C10 C11 C12 C13 -1.1(7) . . . . ?
Se1B N2 C13 C12 -172.9(9) . . . . ?
Se1 N2 C13 C12 178.8(4) . . . . ?
Se1B N2 C13 C14 7.5(9) . . . . ?
Se1 N2 C13 C14 -0.7(5) . . . . ?
C11 C12 C13 N2 -179.0(5) . . . . ?
C11 C12 C13 C14 0.5(7) . . . . ?
Se1B N3 C14 C15 172.7(8) . . . . ?
Se1 N3 C14 C15 -179.1(3) . . . . ?
Cd2 N3 C14 C15 -13.9(6) 2_666 . . . ?
Se1B N3 C14 C13 -7.9(9) . . . . ?
Se1 N3 C14 C13 0.3(4) . . . . ?
Cd2 N3 C14 C13 165.5(3) 2_666 . . . ?
N2 C13 C14 N3 0.2(5) . . . . ?
C12 C13 C14 N3 -179.3(4) . . . . ?
N2 C13 C14 C15 179.7(4) . . . . ?
C12 C13 C14 C15 0.2(6) . . . . ?
C11 C10 C15 C14 -0.2(6) . . . . ?
C9 C10 C15 C14 -173.1(3) . . . . ?
N3 C14 C15 C10 179.1(4) . . . . ?
C13 C14 C15 C10 -0.3(5) . . . . ?
C24 N4 C16 C17 136.6(4) . . . . ?
C24 N4 C16 C21 -43.3(5) . . . . ?
C21 C16 C17 C18 3.9(5) . . . . ?
N4 C16 C17 C18 -176.1(3) . . . . ?
C16 C17 C18 C19 -2.7(5) . . . . ?
C16 C17 C18 C22 173.0(3) . . . . ?
C17 C18 C19 C20 0.0(5) . . . . ?
C22 C18 C19 C20 -175.5(3) . . . . ?
C18 C19 C20 C21 1.5(5) . . . . ?
C18 C19 C20 C23 177.6(3) . . . . ?
C17 C16 C21 C20 -2.4(6) . . . . ?
N4 C16 C21 C20 177.6(3) . . . . ?
C19 C20 C21 C16 -0.3(6) . . . . ?
C23 C20 C21 C16 -176.5(3) . . . . ?
Cd2 O6 C22 O7 2.5(4) . . . . ?
Cd2 O6 C22 C18 -173.6(2) . . . . ?
C17 C18 C22 O7 -173.5(3) . . . . ?
C19 C18 C22 O7 2.1(5) . . . . ?
C17 C18 C22 O6 2.7(5) . . . . ?
C19 C18 C22 O6 178.3(3) . . . . ?
Cd1 O9 C23 O8 -7.3(4) . . . . ?
Cd1 O9 C23 C20 169.2(3) . . . . ?
Cd1 O8 C23 O9 7.1(4) . . . . ?
Cd1 O8 C23 C20 -169.3(3) . . . . ?
C19 C20 C23 O9 -176.0(3) . . . . ?
C21 C20 C23 O9 0.2(5) . . . . ?
C19 C20 C23 O8 0.5(6) . . . . ?
C21 C20 C23 O8 176.7(4) . . . . ?
C16 N4 C24 O10 1.5(6) . . . . ?
C16 N4 C24 C25 -179.7(3) . . . . ?
O10 C24 C25 C30 140.7(4) . . . . ?
N4 C24 C25 C30 -38.2(5) . . . . ?
O10 C24 C25 C26 -35.2(5) . . . . ?
N4 C24 C25 C26 145.9(4) . . . . ?
C30 C25 C26 C27 1.7(6) . . . . ?
C24 C25 C26 C27 177.6(4) . . . . ?
C25 C26 C27 C28 -2.6(6) . . . . ?
Se2 N5 C28 C27 -179.4(4) . . . . ?
Se2B N5 C28 C27 166.2(5) . . . . ?
Se2 N5 C28 C29 2.3(4) . . . . ?
Se2B N5 C28 C29 -12.1(5) . . . . ?
C26 C27 C28 N5 -176.4(4) . . . . ?
C26 C27 C28 C29 1.9(6) . . . . ?
Se2B N6 C29 C30 -165.4(4) . . . . ?
Se2 N6 C29 C30 -179.9(3) . . . . ?
Cd1 N6 C29 C30 -16.6(5) 2_666 . . . ?
Se2B N6 C29 C28 14.0(5) . . . . ?
Se2 N6 C29 C28 -0.6(4) . . . . ?
Cd1 N6 C29 C28 162.8(3) 2_666 . . . ?
N5 C28 C29 N6 -1.2(5) . . . . ?
C27 C28 C29 N6 -179.6(4) . . . . ?
N5 C28 C29 C30 178.2(3) . . . . ?
C27 C28 C29 C30 -0.2(6) . . . . ?
C26 C25 C30 C29 0.0(5) . . . . ?
C24 C25 C30 C29 -175.7(3) . . . . ?
N6 C29 C30 C25 178.6(4) . . . . ?
C28 C29 C30 C25 -0.7(5) . . . . ?
Cd1 O11 C31 N7 -88.7(8) . . . . ?
Cd1 O11 C31 C32B 87.9(8) . . . . ?
C33 N7 C31 O11 178.4(6) . . . . ?
C32 N7 C31 O11 -3.1(10) . . . . ?
C33 N7 C31 C32B 1.5(10) . . . . ?
C32 N7 C31 C32B 180.0(6) . . . . ?
Cd2 O12 C34 N8 -178.05(9) . . . . ?
Cd2 O12 C34 C35B -0.6(3) . . . . ?
C35 N8 C34 O12 -1.5 . . . . ?
C36 N8 C34 O12 -178.4(3) . . . . ?
C35 N8 C34 C35B -178.9(3) . . . . ?
C36 N8 C34 C35B 4.2(4) . . . . ?
C38 N9 C37 O13 -2.7 . . . . ?
C39 N9 C37 O13 178.2(4) . . . . ?
C38 N9 C37 C38B 177.3(3) . . . . ?
C39 N9 C37 C38B -1.8(4) . . . . ?
C41 N10 C40 O14 0.0(9) . . . . ?
C42 N10 C40 O14 -178.0(6) . . . . ?
C41 N10 C40 C41B -178.8(5) . . . . ?
C42 N10 C40 C41B 3.2(9) . . . . ?
